data_7022166
loop_
_publ_author_name
'Zvereva, E. A.'
'Savelieva, O. A.'
'Titov, Ya D.'
'Evstigneeva, M. A.'
'Nalbandyan, V. B.'
'Kao, C. N.'
'Lin, J.-Y.'
'Presniakov, I. A.'
'Sobolev, A. V.'
'Ibragimov, S. A.'
'Abdel-Hafiez, M'
'Krupskaya, Yu'
'J\"ahne, C'
'Tan, G.'
'Klingeler, R.'
'B\"uchner, B'
'Vasiliev, A. N.'

_publ_section_title
;
 A new layered triangular antiferromagnet Li4FeSbO6: spin order,
 field-induced transitions and anomalous critical behavior.
;
_journal_issue 5
_journal_name_full 'Dalton transactions (Cambridge, England : 2003)'
_journal_page_first 1550
_journal_page_last 1566
_journal_paper_doi 10.1039/c2dt31938a
_journal_volume 42
_journal_year 2013
_chemical_formula_sum 'Fe Li4 O6 Sb'
_chemical_formula_weight 301.35
_chemical_name_common Li4FeSbO6
_chemical_name_systematic ' ?'
_space_group_IT_number 12
_symmetry_cell_setting monoclinic
_symmetry_space_group_name_Hall '-C 2y'
_symmetry_space_group_name_H-M 'C 1 2/m 1'
_audit_creation_date 2012-03-21T19:13
_audit_creation_method 'from EXP file using GSAS2CIF'
_audit_update_record ' 2012-03-21T19:13 Initial CIF as created by GSAS2CIF'
_cell_angle_alpha 90.0
_cell_angle_beta 109.490(6)
_cell_angle_gamma 90.0
_cell_formula_units_Z 2
_cell_length_a 5.1706(5)
_cell_length_b 8.9382(5)
_cell_length_c 5.16350(24)
_cell_volume 224.96(3)
_computing_structure_refinement GSAS
_diffrn_radiation_polarisn_ratio 0.7
_diffrn_radiation_probe x-ray
_exptl_absorpt_correction_T_max 1.00000
_exptl_absorpt_correction_T_min 1.00000
_exptl_absorpt_process_details
; GSAS Absorption/surface roughness correction: function number 0
No correction is applied.
;
_pd_block_id 2012-03-21T19:13|LI4FE||
_pd_calc_method 'Rietveld Refinement'
_pd_instr_location ' ?'
_pd_meas_2theta_range_inc 0.02
_pd_meas_2theta_range_max 100.0
_pd_meas_2theta_range_min 6.02
_pd_meas_number_of_points 4700
_pd_phase_name Li4FeSbO6
_pd_proc_2theta_range_inc 0.02
_pd_proc_2theta_range_max 100.0
_pd_proc_2theta_range_min 6.02
_pd_proc_info_datetime 2012-03-21T19:13:06
_pd_proc_info_excluded_regions ' ?'
_pd_proc_ls_background_function
; GSAS Background function number 8 with 8 terms.
Reciprocal interpolation
1: 300.659 2: 304.701 3: 410.037 4: 461.332
5: 240.262 6: 150.632 7: 121.024 8: 68.8931
;
_pd_proc_ls_peak_cutoff 0.01000
_pd_proc_ls_pref_orient_corr
; March-Dollase
AXIS 1 Ratio= 1.04901 h= 0.000 k= 0.000 l= 1.000
Prefered orientation correction range: Min= 0.86628, Max= 1.07441
;
_pd_proc_ls_profile_function
;
CW Profile function number 2 with 18 terms
Profile coefficients for Simpson's rule integration of pseudovoigt function
C.J. Howard (1982). J. Appl. Cryst.,15,615-620.
P. Thompson, D.E. Cox & J.B. Hastings (1987). J. Appl. Cryst.,20,79-83.
Peak tails are ignored where the intensity is below 0.0100 times the peak
Aniso. broadening axis 0.0 0.0 1.0
;
_pd_proc_ls_prof_R_factor 0.1035
_pd_proc_ls_prof_wR_expected 0.0580
_pd_proc_ls_prof_wR_factor 0.1458
_pd_proc_number_of_points 4700
_pd_spec_mounting ' ?'
_refine_ls_goodness_of_fit_all 2.52
_refine_ls_matrix_type full
_refine_ls_number_parameters 11
_refine_ls_number_restraints 0
_refine_ls_R_Fsqd_factor 0.14085
_refine_ls_shift/su_max 0.08
_refine_ls_shift/su_mean 0.01
_reflns_d_resolution_high 1.015
_reflns_d_resolution_low 4.868
_reflns_limit_h_max 5
_reflns_limit_h_min 0
_reflns_limit_k_max 8
_reflns_limit_k_min 0
_reflns_limit_l_max 4
_reflns_limit_l_min -5
_reflns_number_total 250
_cod_data_source_file c2dt31938a.txt
_cod_data_source_block LI4FE_publ
_cod_original_cell_volume 224.961(15)
_cod_original_sg_symbol_H-M C2/m
_cod_database_code 7022166
_gsas_exptl_extinct_corr_t_min 1.00000
_gsas_exptl_extinct_corr_t_max 1.00000

loop_
_symmetry_equiv_pos_site_id
_symmetry_equiv_pos_as_xyz
1 +x,+y,+z
2 -x,+y,-z
-1 -x,-y,-z
-2 +x,-y,+z
101 +x+1/2,+y+1/2,+z
102 -x+1/2,+y+1/2,-z
-101 -x+1/2,-y+1/2,-z
-102 +x+1/2,-y+1/2,+z

loop_
_atom_site_type_symbol
_atom_site_label
_atom_site_fract_x
_atom_site_fract_y
_atom_site_fract_z
_atom_site_occupancy
_atom_site_thermal_displace_type
_atom_site_U_iso_or_equiv
_atom_site_symmetry_multiplicity
Sb SB1 0.0 0.0 0.0 0.759(7) Uiso 0.0378(30) 2
Fe FE1 0.0 0.3383(30) 0.0 0.3795(10) Uiso 0.00273(23) 4
Li LI1 0.0 0.3383(35) 0.0 0.5(10) Uiso 0.00273(7) 4
Li LI2 0.0 0.14817(4) 0.5 1.0 Uiso 0.02844(5) 4
Li LI3 0.0 0.5 0.5 1.0 Uiso 0.03537(8) 2
O O1 0.79652(25) 0.0 0.22453(30) 1.0 Uiso 0.01389(23) 4
O O2 0.2192(17) 0.1499(10) 0.23204(16) 1.0 Uiso 0.00163(12) 8
Fe FE2 0.0 0.0 0.0 0.241(16) Uiso 0.0378(14) 2
Sb SB2 0.0 0.3383(32) 0.0 0.1205(29) Uiso 0.00273(15) 4

loop_
_atom_type_symbol
_atom_type_number_in_cell
_atom_type_scat_dispersion_real
_atom_type_scat_dispersion_imag
_atom_type_scat_Cromer_Mann_a1
_atom_type_scat_Cromer_Mann_a2
_atom_type_scat_Cromer_Mann_a3
_atom_type_scat_Cromer_Mann_a4
_atom_type_scat_Cromer_Mann_b1
_atom_type_scat_Cromer_Mann_b2
_atom_type_scat_Cromer_Mann_b3
_atom_type_scat_Cromer_Mann_b4
_atom_type_scat_Cromer_Mann_c
_atom_type_scat_source
Sb 2.0 0.000 0.000 19.6418 5.30340 19.0455 0.46070 5.03710 27.9074 2.68270 75.2825 4.59090 International_Tables_Vol_C
Fe 2.0 0.000 0.000 11.7695 4.76110 7.35730 0.30720 3.52220 15.3535 2.30450 76.8805 1.03690 International_Tables_Vol_C
Li 8.0 0.000 0.000 1.12820 3.95460 0.75080 1.05240 0.61750 85.3905 0.46530 168.261 0.03770 International_Tables_Vol_C
O 12.0 0.000 0.000 3.04850 13.2771 2.28680 5.70110 1.54630 0.32390 0.86700 32.9089 0.25080 International_Tables_Vol_C

loop_
_diffrn_radiation_wavelength
_diffrn_radiation_wavelength_wt
_diffrn_radiation_type
_diffrn_radiation_wavelength_id
1.540600 1.000 K\a~1~ 1
1.544300 0.500 K\a~2~ 2
